data_4310757
loop_
_publ_author_name
'Isabel Garc\'ia Santos'
'Ulrich Abram'
'Roger Alberto'
'Ezequiel V\'azquez L\'opez'
'Agust\'in S\'anchez'

_publ_contact_author
;
      Ulrich Abram
      Free University of Berlin     
      Institute of Chemistry             
      Fabeckstrasse 34-36                     
      D-14195 Berlin         
      Germany                          
;
_publ_contact_author_email abram@chemie.fu-berlin.de
_publ_contact_author_fax '0049 (0)30 838 52676'
_publ_contact_author_phone '0049 (0)30 838 54002'
_publ_section_title
;
 Tricarbonylrhenium(I) Complexes with Thiosemicarbazone Derivatives of
 2-Acetylpyridine and 2-Pyridine Formamide Showing Two Unusual
 Coordination Modes of Tridentate Thiosemicarbazone Ligands
;
_journal_name_full 'Inorganic Chemistry'
_journal_page_first 1834
_journal_page_last 1836
_journal_paper_doi 10.1021/ic035367u
_journal_volume 43
_journal_year 2004
_chemical_formula_moiety '[Re(CO)3(APTPhtsc)]'
_chemical_formula_sum 'C17 H13 N4 O3 Re S'
_chemical_formula_weight 539.57
_chemical_name_systematic '(Acetylpyridine phenylthiosemicarbazonato)tricarbonylrhenium(I)'
_space_group_IT_number 14
_symmetry_cell_setting monoclinic
_symmetry_space_group_name_Hall '-P 2ybc'
_symmetry_space_group_name_H-M 'P 1 21/c 1'
_atom_sites_solution_hydrogens difmap
_atom_sites_solution_primary direct
_atom_sites_solution_secondary difmap
_audit_creation_method SHELXL-97
_cell_angle_alpha 90.00
_cell_angle_beta 90.31(1)
_cell_angle_gamma 90.00
_cell_formula_units_Z 4
_cell_length_a 11.705(1)
_cell_length_b 13.552(1)
_cell_length_c 11.389(1)
_cell_measurement_reflns_used 25
_cell_measurement_temperature 213(2)
_cell_measurement_theta_max 26.77
_cell_measurement_theta_min 15.28
_cell_volume 1806.6(3)
_computing_cell_refinement SET4
_computing_data_collection CAD4
_computing_data_reduction 'HELENA (Spek, 1997)'
_computing_molecular_graphics 'SCHAKAL, ZORTEP'
_computing_publication_material SHELXL97
_computing_structure_refinement 'SHELXL-97 (Sheldrick, 1997)'
_computing_structure_solution 'SHELXS-97 (Sheldrick, 1990)'
_diffrn_ambient_temperature 213(2)
_diffrn_measured_fraction_theta_full 0.954
_diffrn_measured_fraction_theta_max 0.954
_diffrn_measurement_device_type CAD4
_diffrn_measurement_method 'omega scan'
_diffrn_radiation_monochromator graphite
_diffrn_radiation_source 'fine-focus sealed tube'
_diffrn_radiation_type CuK\a
_diffrn_radiation_wavelength 1.54184
_diffrn_reflns_av_R_equivalents 0.0195
_diffrn_reflns_av_sigmaI/netI 0.0229
_diffrn_reflns_limit_h_max 13
_diffrn_reflns_limit_h_min -1
_diffrn_reflns_limit_k_max 1
_diffrn_reflns_limit_k_min -15
_diffrn_reflns_limit_l_max 13
_diffrn_reflns_limit_l_min -13
_diffrn_reflns_number 3878
_diffrn_reflns_theta_full 64.92
_diffrn_reflns_theta_max 64.92
_diffrn_reflns_theta_min 5.07
_diffrn_standards_decay_% 7.5
_diffrn_standards_interval_count 300
_diffrn_standards_interval_time 3600
_diffrn_standards_number 3
_exptl_absorpt_coefficient_mu 14.461
_exptl_absorpt_correction_T_max 0.6229
_exptl_absorpt_correction_T_min 0.3842
_exptl_absorpt_correction_type psi-scan
_exptl_crystal_colour orange-red
_exptl_crystal_density_diffrn 1.984
_exptl_crystal_density_method 'not measured'
_exptl_crystal_description plate
_exptl_crystal_F_000 1032
_exptl_crystal_size_max 0.15
_exptl_crystal_size_mid 0.10
_exptl_crystal_size_min 0.10
_refine_diff_density_max 0.637
_refine_diff_density_min -0.529
_refine_diff_density_rms 0.082
_refine_ls_extinction_method none
_refine_ls_goodness_of_fit_ref 1.045
_refine_ls_hydrogen_treatment refall
_refine_ls_matrix_type full
_refine_ls_number_parameters 287
_refine_ls_number_reflns 3063
_refine_ls_number_restraints 0
_refine_ls_restrained_S_all 1.045
_refine_ls_R_factor_all 0.0285
_refine_ls_R_factor_gt 0.0227
_refine_ls_shift/su_max 0.001
_refine_ls_shift/su_mean 0.000
_refine_ls_structure_factor_coef Fsqd
_refine_ls_weighting_details 'w=1/[\s^2^(Fo^2^)+(0.0272P)^2^+2.4408P] where P=(Fo^2^+2Fc^2^)/3'
_refine_ls_weighting_scheme calc
_refine_ls_wR_factor_gt 0.0543
_refine_ls_wR_factor_ref 0.0563
_reflns_number_gt 2751
_reflns_number_total 3063
_reflns_threshold_expression >2sigma(I)
_cod_data_source_file ic035367usi20040130_124545_1.cif
_cod_data_source_block tsc
_cod_depositor_comments
;
The following automatic conversions were performed:
'_exptl_absorpt_correction_type' value 'PSI scan' changed to 'psi-scan'
according to '/home/saulius/struct/CIF-dictionaries/cif_core.dic'
dictionary named 'cif_core.dic' version 2.4.1 from 2010-06-29.

Automatic conversion script
Id: cif_fix_enum 1527 2010-12-29 10:47:43Z saulius 

The following automatic conversions were performed:

'_refine_ls_weighting_scheme' value 'calc
w=1/[\s^2^(Fo^2^)+(0.0272P)^2^+2.4408P] where P=(Fo^2^+2Fc^2^)/3' was
changed to 'calc'. New tag '_refine_ls_weighting_details' was
created. The value of the new tag was set to
'w=1/[\s^2^(Fo^2^)+(0.0272P)^2^+2.4408P] where P=(Fo^2^+2Fc^2^)/3'.

Automatic conversion script
Id: cif_fix_values 3143 2015-03-26 13:38:13Z robertas 
;
_cod_database_code 4310757

loop_
_symmetry_equiv_pos_as_xyz
'x, y, z'
'-x, y+1/2, -z+1/2'
'-x, -y, -z'
'x, -y-1/2, z-1/2'

loop_
_atom_site_label
_atom_site_type_symbol
_atom_site_fract_x
_atom_site_fract_y
_atom_site_fract_z
_atom_site_U_iso_or_equiv
_atom_site_adp_type
_atom_site_occupancy
_atom_site_calc_flag
_atom_site_refinement_flags
_atom_site_disorder_assembly
_atom_site_disorder_group
Re Re 0.257657(14) 0.406595(13) 0.239562(14) 0.03089(7) Uani 1 d . . .
C10 C 0.2686(4) 0.3501(3) 0.3929(4) 0.0379(10) Uani 1 d . . .
O10 O 0.2773(3) 0.3185(3) 0.4868(3) 0.0615(10) Uani 1 d . . .
C20 C 0.1242(4) 0.4746(3) 0.2907(4) 0.0366(9) Uani 1 d . . .
O20 O 0.0417(3) 0.5166(3) 0.3173(3) 0.0523(8) Uani 1 d . . .
C30 C 0.1592(4) 0.3016(4) 0.1912(4) 0.0427(10) Uani 1 d . . .
O30 O 0.1022(3) 0.2355(3) 0.1671(3) 0.0622(10) Uani 1 d . . .
N1 N 0.2544(3) 0.4548(3) 0.0559(3) 0.0375(8) Uani 1 d . . .
C2 C 0.1707(4) 0.5090(4) 0.0051(5) 0.0473(11) Uani 1 d . . .
C3 C 0.1578(5) 0.5160(4) -0.1150(5) 0.0568(14) Uani 1 d . . .
C4 C 0.2299(5) 0.4634(4) -0.1870(4) 0.0570(15) Uani 1 d . . .
C5 C 0.3193(5) 0.4106(4) -0.1372(4) 0.0490(12) Uani 1 d . . .
C6 C 0.3307(4) 0.4080(3) -0.0156(4) 0.0383(10) Uani 1 d . . .
C7 C 0.4267(4) 0.3619(3) 0.0468(3) 0.0366(9) Uani 1 d . . .
C8 C 0.5336(5) 0.3342(5) -0.0134(5) 0.0505(13) Uani 1 d . . .
N9 N 0.4127(3) 0.3591(3) 0.1602(3) 0.0327(7) Uani 1 d . . .
N10 N 0.5093(3) 0.3389(3) 0.2295(3) 0.0361(8) Uani 1 d . . .
C11 C 0.5189(3) 0.4085(3) 0.3081(3) 0.0313(8) Uani 1 d . . .
N12 N 0.6096(3) 0.4098(3) 0.3844(3) 0.0356(8) Uani 1 d . . .
S13 S 0.42189(8) 0.50865(7) 0.32084(8) 0.0335(2) Uani 1 d . . .
C14 C 0.7109(3) 0.3542(3) 0.3816(3) 0.0330(9) Uani 1 d . . .
C15 C 0.7927(4) 0.3758(4) 0.4670(4) 0.0474(12) Uani 1 d . . .
C16 C 0.8963(4) 0.3284(5) 0.4701(5) 0.0540(13) Uani 1 d . . .
C17 C 0.9213(4) 0.2575(4) 0.3871(4) 0.0480(12) Uani 1 d . . .
C18 C 0.8417(4) 0.2368(4) 0.3021(4) 0.0497(12) Uani 1 d . . .
C19 C 0.7368(4) 0.2831(4) 0.2990(4) 0.0437(11) Uani 1 d . . .
H2 H 0.132(5) 0.544(4) 0.052(5) 0.065(18) Uiso 1 d . . .
H3 H 0.099(5) 0.549(5) -0.156(5) 0.071(18) Uiso 1 d . . .
H4 H 0.228(5) 0.462(5) -0.266(5) 0.071(18) Uiso 1 d . . .
H5 H 0.376(4) 0.373(4) -0.179(4) 0.048(14) Uiso 1 d . . .
H8A H 0.554(6) 0.376(6) -0.077(7) 0.11(3) Uiso 1 d . . .
H8B H 0.523(5) 0.286(5) -0.071(6) 0.077(19) Uiso 1 d . . .
H8C H 0.591(5) 0.326(5) 0.035(5) 0.072(19) Uiso 1 d . . .
H12 H 0.597(4) 0.450(3) 0.444(4) 0.032(11) Uiso 1 d . . .
H15 H 0.778(4) 0.427(4) 0.516(4) 0.046(14) Uiso 1 d . . .
H16 H 0.951(6) 0.342(5) 0.523(6) 0.09(2) Uiso 1 d . . .
H17 H 0.994(4) 0.228(3) 0.390(4) 0.039(12) Uiso 1 d . . .
H18 H 0.855(4) 0.188(4) 0.249(4) 0.057(15) Uiso 1 d . . .
H19 H 0.686(4) 0.264(4) 0.247(4) 0.039(13) Uiso 1 d . . .

loop_
_atom_site_aniso_label
_atom_site_aniso_U_11
_atom_site_aniso_U_22
_atom_site_aniso_U_33
_atom_site_aniso_U_23
_atom_site_aniso_U_13
_atom_site_aniso_U_12
Re 0.03073(11) 0.03157(11) 0.03037(11) -0.00222(8) 0.00005(7) -0.00186(8)
C10 0.036(2) 0.033(2) 0.044(2) -0.0053(19) 0.0083(18) 0.0023(18)
O10 0.082(3) 0.059(2) 0.0444(19) 0.0186(17) 0.0108(18) 0.016(2)
C20 0.034(2) 0.034(2) 0.042(2) -0.0064(18) -0.0022(18) 0.0023(19)
O20 0.0413(18) 0.052(2) 0.064(2) -0.0101(17) 0.0003(16) 0.0051(16)
C30 0.037(2) 0.046(3) 0.045(2) -0.010(2) 0.0065(19) -0.001(2)
O30 0.052(2) 0.062(2) 0.073(2) -0.028(2) 0.0111(18) -0.0257(19)
N1 0.0375(19) 0.036(2) 0.0386(18) 0.0027(16) -0.0062(15) -0.0035(16)
C2 0.044(3) 0.047(3) 0.051(3) 0.004(2) -0.014(2) 0.000(2)
C3 0.059(3) 0.057(3) 0.054(3) 0.016(3) -0.017(3) -0.012(3)
C4 0.068(3) 0.065(4) 0.038(3) 0.019(3) -0.012(3) -0.024(3)
C5 0.057(3) 0.053(3) 0.037(2) 0.004(2) 0.001(2) -0.014(3)
C6 0.047(2) 0.036(2) 0.032(2) -0.0004(18) -0.0017(18) -0.015(2)
C7 0.041(2) 0.034(2) 0.034(2) -0.0044(18) 0.0028(18) -0.0060(19)
C8 0.045(3) 0.066(4) 0.040(3) -0.012(3) 0.007(2) 0.000(3)
N9 0.0329(17) 0.0314(18) 0.0337(16) -0.0062(14) -0.0009(14) -0.0014(15)
N10 0.0389(19) 0.038(2) 0.0317(17) -0.0064(15) -0.0012(15) 0.0035(16)
C11 0.033(2) 0.033(2) 0.0276(18) -0.0016(17) 0.0011(16) 0.0007(17)
N12 0.0349(18) 0.038(2) 0.0341(17) -0.0109(16) -0.0020(15) 0.0073(16)
S13 0.0341(5) 0.0308(5) 0.0358(5) -0.0056(4) -0.0013(4) 0.0013(4)
C14 0.033(2) 0.035(2) 0.0304(19) 0.0023(17) 0.0018(16) 0.0015(18)
C15 0.044(3) 0.054(3) 0.044(2) -0.013(2) -0.003(2) 0.011(2)
C16 0.042(3) 0.072(4) 0.048(3) -0.007(3) -0.008(2) 0.014(3)
C17 0.039(2) 0.052(3) 0.053(3) 0.006(2) 0.006(2) 0.014(2)
C18 0.049(3) 0.047(3) 0.054(3) -0.010(2) 0.004(2) 0.015(2)
C19 0.046(3) 0.045(3) 0.040(2) -0.009(2) -0.005(2) 0.005(2)

loop_
_atom_type_symbol
_atom_type_description
_atom_type_scat_dispersion_real
_atom_type_scat_dispersion_imag
_atom_type_scat_source
C C 0.0181 0.0091 'International Tables Vol C Tables 4.2.6.8 and 6.1.1.4'
H H 0.0000 0.0000 'International Tables Vol C Tables 4.2.6.8 and 6.1.1.4'
N N 0.0311 0.0180 'International Tables Vol C Tables 4.2.6.8 and 6.1.1.4'
O O 0.0492 0.0322 'International Tables Vol C Tables 4.2.6.8 and 6.1.1.4'
S S 0.3331 0.5567 'International Tables Vol C Tables 4.2.6.8 and 6.1.1.4'
Re Re -5.2083 5.8923 'International Tables Vol C Tables 4.2.6.8 and 6.1.1.4'

loop_
_geom_angle_atom_site_label_1
_geom_angle_atom_site_label_2
_geom_angle_atom_site_label_3
_geom_angle
_geom_angle_site_symmetry_1
_geom_angle_site_symmetry_3
_geom_angle_publ_flag
C20 Re C30 87.37(18) . . ?
C20 Re C10 88.04(18) . . ?
C30 Re C10 90.14(19) . . ?
C20 Re N9 167.42(16) . . ?
C30 Re N9 99.59(15) . . ?
C10 Re N9 102.32(15) . . ?
C20 Re N1 97.89(16) . . ?
C30 Re N1 86.54(17) . . ?
C10 Re N1 173.06(16) . . ?
N9 Re N1 72.29(13) . . ?
C20 Re S13 104.18(13) . . ?
C30 Re S13 164.87(14) . . ?
C10 Re S13 80.68(13) . . ?
N9 Re S13 71.00(9) . . ?
N1 Re S13 101.23(9) . . ?
O10 C10 Re 177.8(4) . . ?
O20 C20 Re 177.3(4) . . ?
O30 C30 Re 176.3(4) . . ?
C2 N1 C6 118.1(4) . . ?
C2 N1 Re 125.4(3) . . ?
C6 N1 Re 115.0(3) . . ?
N1 C2 C3 122.5(5) . . ?
C4 C3 C2 119.4(5) . . ?
C3 C4 C5 119.1(5) . . ?
C4 C5 C6 119.3(5) . . ?
N1 C6 C5 121.4(4) . . ?
N1 C6 C7 114.2(3) . . ?
C5 C6 C7 124.3(4) . . ?
N9 C7 C6 113.1(4) . . ?
N9 C7 C8 124.3(4) . . ?
C6 C7 C8 122.1(4) . . ?
C7 N9 N10 117.3(3) . . ?
C7 N9 Re 121.5(3) . . ?
N10 N9 Re 120.4(2) . . ?
C11 N10 N9 108.1(3) . . ?
N10 C11 N12 120.5(4) . . ?
N10 C11 S13 123.8(3) . . ?
N12 C11 S13 115.7(3) . . ?
C11 N12 C14 129.1(3) . . ?
C11 S13 Re 92.14(13) . . ?
C19 C14 C15 117.9(4) . . ?
C19 C14 N12 125.3(4) . . ?
C15 C14 N12 116.7(4) . . ?
C16 C15 C14 121.6(5) . . ?
C15 C16 C17 119.9(5) . . ?
C18 C17 C16 118.8(4) . . ?
C17 C18 C19 121.8(5) . . ?
C18 C19 C14 120.0(4) . . ?

loop_
_geom_bond_atom_site_label_1
_geom_bond_atom_site_label_2
_geom_bond_distance
_geom_bond_site_symmetry_2
_geom_bond_publ_flag
Re C20 1.908(4) . ?
Re C30 1.910(5) . ?
Re C10 1.911(5) . ?
Re N9 2.131(3) . ?
Re N1 2.192(3) . ?
Re S13 2.5389(10) . ?
C10 O10 1.156(5) . ?
C20 O20 1.162(5) . ?
C30 O30 1.150(5) . ?
N1 C2 1.351(6) . ?
N1 C6 1.368(6) . ?
C2 C3 1.379(7) . ?
C3 C4 1.378(8) . ?
C4 C5 1.386(8) . ?
C5 C6 1.390(6) . ?
C6 C7 1.466(6) . ?
C7 N9 1.303(5) . ?
C7 C8 1.478(6) . ?
N9 N10 1.403(5) . ?
N10 C11 1.305(5) . ?
C11 N12 1.369(5) . ?
C11 S13 1.776(4) . ?
N12 C14 1.404(5) . ?
C14 C19 1.381(6) . ?
C14 C15 1.393(6) . ?
C15 C16 1.373(7) . ?
C16 C17 1.380(7) . ?
C17 C18 1.370(7) . ?
C18 C19 1.379(6) . ?

loop_
_geom_hbond_atom_site_label_D
_geom_hbond_atom_site_label_H
_geom_hbond_atom_site_label_A
_geom_hbond_distance_DH
_geom_hbond_distance_HA
_geom_hbond_distance_DA
_geom_hbond_angle_DHA
_geom_hbond_site_symmetry_A
N12 H12 S13 0.88(4) 2.75(4) 3.555(4) 153(4) 3_666
